data_7240343
loop_
_publ_author_name
'Tu, Jing'
'Chen, Hongjuan'
'Tian, Hongju'
'Yu, Xiangyong'
'Zheng, Baishu'
'Zhang, Shaowei'
'Ma, Pengtao'

_publ_section_title
;
 Temperature-Induced Structural Transformations Accompanied by Changes in
 Magnetic Properties of Two Copper Coordination Polymers
;
_journal_name_full CrystEngComm
_journal_paper_doi 10.1039/D0CE00391C
_journal_year 2020
_chemical_formula_moiety 'C12 H11 Cu N O9, 4(H2 O), 0.75(O)'
_chemical_formula_sum 'C12 H19 Cu N O13.75'
_chemical_formula_weight 460.82
_space_group_crystal_system monoclinic
_space_group_IT_number 15
_space_group_name_Hall '-C 2yc'
_space_group_name_H-M_alt 'C 1 2/c 1'
_atom_sites_solution_hydrogens mixed
_audit_creation_date 2019-10-07
_audit_creation_method
;
Olex2 1.2
(compiled 2018.05.29 svn.r3508 for OlexSys, GUI svn.r5506)
;
_audit_update_record
;
2019-10-07 deposited with the CCDC.	2020-04-20 downloaded from the CCDC.
;
_cell_angle_alpha 90
_cell_angle_beta 96.6830(10)
_cell_angle_gamma 90
_cell_formula_units_Z 8
_cell_length_a 16.3837(3)
_cell_length_b 17.1120(4)
_cell_length_c 13.3343(3)
_cell_measurement_reflns_used 2763
_cell_measurement_temperature 296(2)
_cell_measurement_theta_max 22.83
_cell_measurement_theta_min 2.21
_cell_volume 3712.97(14)
_computing_cell_refinement 'SAINT v8.37A (Bruker, 2015)'
_computing_data_reduction 'SAINT v8.37A (Bruker, 2015)'
_computing_molecular_graphics 'Olex2 (Dolomanov et al., 2009)'
_computing_publication_material 'Olex2 (Dolomanov et al., 2009)'
_computing_structure_refinement 'ShelXL (Sheldrick, 2015)'
_computing_structure_solution 'ShelXT (Sheldrick, 2015)'
_diffrn_ambient_temperature 296.15
_diffrn_measured_fraction_theta_full 0.988
_diffrn_measured_fraction_theta_max 0.988
_diffrn_measurement_device_type 'Bruker APEX-II CCD'
_diffrn_measurement_method '\f and \w scans'
_diffrn_radiation_type MoK\a
_diffrn_radiation_wavelength 0.71073
_diffrn_reflns_av_R_equivalents 0.0607
_diffrn_reflns_av_unetI/netI 0.0451
_diffrn_reflns_Laue_measured_fraction_full 0.988
_diffrn_reflns_Laue_measured_fraction_max 0.988
_diffrn_reflns_limit_h_max 19
_diffrn_reflns_limit_h_min -19
_diffrn_reflns_limit_k_max 20
_diffrn_reflns_limit_k_min -14
_diffrn_reflns_limit_l_max 15
_diffrn_reflns_limit_l_min -15
_diffrn_reflns_number 17333
_diffrn_reflns_point_group_measured_fraction_full 0.988
_diffrn_reflns_point_group_measured_fraction_max 0.988
_diffrn_reflns_theta_full 25.006
_diffrn_reflns_theta_max 25.006
_diffrn_reflns_theta_min 1.727
_diffrn_standards_number 0
_exptl_absorpt_coefficient_mu 1.249
_exptl_absorpt_correction_T_max 0.7457
_exptl_absorpt_correction_T_min 0.5811
_exptl_absorpt_correction_type multi-scan
_exptl_absorpt_process_details
;
SADABS-2016/2 (Bruker,2016/2) was used for absorption correction.
wR2(int) was 0.0799 before and 0.0612 after correction.
The Ratio of minimum to maximum transmission is 0.7793.
The \l/2 correction factor is Not present.
;
_exptl_crystal_colour Green
_exptl_crystal_density_diffrn 1.649
_exptl_crystal_description Block
_exptl_crystal_F_000 1896
_exptl_crystal_size_max 0.24
_exptl_crystal_size_mid 0.12
_exptl_crystal_size_min 0.08
_exptl_transmission_factor_max 0.7457
_exptl_transmission_factor_min 0.5811
_refine_diff_density_max 1.083
_refine_diff_density_min -0.742
_refine_diff_density_rms 0.126
_refine_ls_extinction_method none
_refine_ls_goodness_of_fit_ref 1.170
_refine_ls_hydrogen_treatment constr
_refine_ls_matrix_type full
_refine_ls_number_parameters 297
_refine_ls_number_reflns 3231
_refine_ls_number_restraints 30
_refine_ls_restrained_S_all 1.166
_refine_ls_R_factor_all 0.0929
_refine_ls_R_factor_gt 0.0752
_refine_ls_shift/su_max 0.001
_refine_ls_shift/su_mean 0.000
_refine_ls_structure_factor_coef Fsqd
_refine_ls_weighting_details 'w=1/[\s^2^(Fo^2^)+(0.0121P)^2^+66.2333P] where P=(Fo^2^+2Fc^2^)/3'
_refine_ls_weighting_scheme calc
_refine_ls_wR_factor_gt 0.1570
_refine_ls_wR_factor_ref 0.1700
_reflns_Friedel_coverage 0.000
_reflns_number_gt 2661
_reflns_number_total 3231
_reflns_threshold_expression 'I > 2\s(I)'
_cod_data_source_file d0ce00391c2.cif
_cod_data_source_block z20180128c_0m
_cod_depositor_comments
;
The following automatic conversions were performed:

data item '_exptl_absorpt_correction_type' value 'Multi-scan' was
changed to 'multi-scan' in accordance with the
/home/data/users/saulius/crontab/automatic-downloads/rss-feeds/RSC/lib/dictionaries/cif_core.dic
dictionary named 'cif_core.dic' version 2.4.2 last updated on
2011-04-26.

Automatic conversion script
Id: cif_fix_values 7556 2019-12-06 15:28:31Z antanas 
;
_cod_database_code 7240343
_shelx_shelxl_version_number 2018/3
_shelx_space_group_comment
;
The symmetry employed for this shelxl refinement is uniquely defined
by the following loop, which should always be used as a source of
symmetry information in preference to the above space-group names.
They are only intended as comments.
;
_shelx_estimated_absorpt_t_max 0.907
_shelx_estimated_absorpt_t_min 0.754
_olex2_refinement_description
;
1. Fixed Uiso
 At 1.2 times of:
  All C(H) groups, All C(H,H) groups
 At 1.5 times of:
  All O(H) groups, All O(H,H) groups
2. Uiso/Uaniso restraints and constraints
Uanis(O14) \\sim Ueq: with sigma of 0.002 and sigma for terminal atoms of 0.004
Uanis(O15) \\sim Ueq: with sigma of 0.002 and sigma for terminal atoms of 0.004
Uanis(O13) \\sim Ueq: with sigma of 0.002 and sigma for terminal atoms of 0.004
Uanis(O16) \\sim Ueq, Uanis(O17) \\sim Ueq: with sigma of 0.002 and sigma for
terminal atoms of 0.004
3. Others
 Fixed Sof: O13(0.3) H13A(0.3) H13B(0.3) O14(0.7) H14A(0.7) H14B(0.7)
 O15(0.25) O16(0.25) O17(0.25)
4.a Free rotating group:
 O10(H10C,H10D), O11(H11A,H11B), O12(H12C,H12D), O13(H13A,H13B), O14(H14A,H14B)
4.b Rotating group:
 O9(H9A,H9B)
4.c Secondary CH2 refined with riding coordinates:
 C10(H10A,H10B), C12(H12A,H12B)
4.d Aromatic/amide H refined with riding coordinates:
 C4(H4), C6(H6), C8(H8)
4.e Idealised tetrahedral OH refined as rotating group:
 O1(H1), O3(H3)
;
_olex2_submission_special_instructions 'No special instructions were received'

loop_
_space_group_symop_operation_xyz
'x, y, z'
'-x, y, -z+1/2'
'x+1/2, y+1/2, z'
'-x+1/2, y+1/2, -z+1/2'
'-x, -y, -z'
'x, -y, z-1/2'
'-x+1/2, -y+1/2, -z'
'x+1/2, -y+1/2, z-1/2'

loop_
_atom_site_label
_atom_site_type_symbol
_atom_site_fract_x
_atom_site_fract_y
_atom_site_fract_z
_atom_site_U_iso_or_equiv
_atom_site_adp_type
_atom_site_occupancy
_atom_site_site_symmetry_order
_atom_site_calc_flag
_atom_site_refinement_flags_posn
_atom_site_refinement_flags_adp
_atom_site_refinement_flags_occupancy
_atom_site_disorder_assembly
_atom_site_disorder_group
Cu1 Cu 0.500000 0.22867(6) 0.250000 0.0242(3) Uani 1 2 d S T P . .
Cu2 Cu 0.500000 0.000000 0.500000 0.0435(4) Uani 1 2 d S T P . .
O1 O 0.2528(3) 0.4414(3) 0.3721(5) 0.0557(16) Uani 1 1 d . . . . .
H1 H 0.206441 0.460004 0.367056 0.084 Uiso 1 1 calc GR . . . .
O2 O 0.2900(4) 0.5666(3) 0.3922(5) 0.0572(16) Uani 1 1 d . . . . .
O3 O 0.5728(4) 0.6397(3) 0.3496(5) 0.0598(17) Uani 1 1 d . . . . .
H3 H 0.605256 0.665708 0.321051 0.090 Uiso 1 1 calc GR . . . .
O4 O 0.6698(3) 0.5479(3) 0.3545(5) 0.0531(15) Uani 1 1 d . . . . .
O5 O 0.7331(3) 0.2828(4) 0.3372(4) 0.0536(16) Uani 1 1 d . . . . .
O6 O 0.6175(3) 0.2401(3) 0.2515(3) 0.0339(11) Uani 1 1 d . . . . .
O7 O 0.5080(3) 0.1376(3) 0.3607(4) 0.0366(11) Uani 1 1 d . . . . .
O8 O 0.4901(3) 0.1118(3) 0.5194(4) 0.0367(11) Uani 1 1 d . . . . .
O9 O 0.6001(3) 0.0039(3) 0.5946(4) 0.0422(13) Uani 1 1 d . . . . .
H9A H 0.624992 -0.040951 0.592846 0.063 Uiso 1 1 d GR . . . .
H9B H 0.591009 0.008019 0.657233 0.063 Uiso 1 1 d GR . . . .
O10 O 0.8135(3) 0.3833(3) 0.4718(4) 0.0469(14) Uani 1 1 d . . . . .
H10C H 0.776311 0.380083 0.421826 0.070 Uiso 1 1 d G . . . .
H10D H 0.851513 0.413368 0.456870 0.070 Uiso 1 1 d G . . . .
O11 O 0.8062(4) 0.6337(4) 0.3727(5) 0.0615(17) Uani 1 1 d . . . . .
H11A H 0.831863 0.640922 0.321595 0.092 Uiso 1 1 d G . . . .
H11B H 0.761109 0.610632 0.354387 0.092 Uiso 1 1 d G . . . .
O12 O 0.5970(4) -0.0053(4) 0.3421(6) 0.073(2) Uani 1 1 d . . . . .
H12C H 0.574502 0.038549 0.326983 0.109 Uiso 1 1 d G . . . .
H12D H 0.565249 -0.038574 0.310140 0.109 Uiso 1 1 d G . . . .
O13 O 0.6099(17) 0.2340(17) 0.726(2) 0.077(7) Uani 0.3 1 d . U . A 1
H13A H 0.599550 0.252166 0.666702 0.116 Uiso 0.3 1 d G . . A 1
H13B H 0.660761 0.223498 0.737929 0.116 Uiso 0.3 1 d G . . A 1
O14 O 0.3512(7) 0.2377(7) 0.7036(9) 0.076(3) Uani 0.7 1 d . U . B 2
H14A H 0.383064 0.202914 0.731588 0.114 Uiso 0.7 1 d G . . B 2
H14B H 0.333264 0.223269 0.644180 0.114 Uiso 0.7 1 d G . . B 2
O15 O 0.250000 0.250000 0.500000 0.075(5) Uani 0.5 2 d S TU P . .
O16 O 0.514(3) 0.1460(19) 0.730(3) 0.051(11) Uani 0.25 1 d . U . C 1
O17 O 0.475(2) 0.1300(19) 0.758(3) 0.044(9) Uani 0.25 1 d . U . D 2
N1 N 0.5254(3) 0.2925(3) 0.3991(4) 0.0268(12) Uani 1 1 d . . . . .
C1 C 0.3074(4) 0.4981(4) 0.3818(6) 0.0373(17) Uani 1 1 d . . . . .
C2 C 0.5974(4) 0.5698(4) 0.3573(5) 0.0305(15) Uani 1 1 d . . . . .
C3 C 0.3944(4) 0.4724(4) 0.3814(5) 0.0281(14) Uani 1 1 d . . . . .
C4 C 0.4524(4) 0.5298(4) 0.3747(5) 0.0298(14) Uani 1 1 d . . . . .
H4 H 0.437078 0.582134 0.373678 0.036 Uiso 1 1 calc R . . . .
C5 C 0.5329(4) 0.5096(4) 0.3696(5) 0.0259(14) Uani 1 1 d . . . . .
C6 C 0.5574(4) 0.4310(4) 0.3764(5) 0.0258(14) Uani 1 1 d . . . . .
H6 H 0.611893 0.417534 0.372020 0.031 Uiso 1 1 calc R . . . .
C7 C 0.4996(4) 0.3733(4) 0.3897(5) 0.0259(14) Uani 1 1 d . . . . .
C8 C 0.4169(4) 0.3946(4) 0.3888(5) 0.0298(15) Uani 1 1 d . . . . .
H8 H 0.377207 0.356322 0.393267 0.036 Uiso 1 1 calc R . . . .
C9 C 0.6580(4) 0.2691(4) 0.3302(5) 0.0298(14) Uani 1 1 d . . . . .
C10 C 0.6147(4) 0.2805(4) 0.4235(5) 0.0289(14) Uani 1 1 d . . . . .
H10A H 0.624041 0.234918 0.466649 0.035 Uiso 1 1 calc R . . . .
H10B H 0.638202 0.325338 0.460816 0.035 Uiso 1 1 calc R . . . .
C11 C 0.4949(4) 0.1579(4) 0.4469(5) 0.0265(14) Uani 1 1 d . . . . .
C12 C 0.4822(4) 0.2437(4) 0.4695(5) 0.0306(15) Uani 1 1 d . . . . .
H12A H 0.423999 0.255778 0.461048 0.037 Uiso 1 1 calc R . . . .
H12B H 0.503890 0.255028 0.538755 0.037 Uiso 1 1 calc R . . . .

loop_
_atom_site_aniso_label
_atom_site_aniso_U_11
_atom_site_aniso_U_22
_atom_site_aniso_U_33
_atom_site_aniso_U_23
_atom_site_aniso_U_13
_atom_site_aniso_U_12
Cu1 0.0244(6) 0.0231(6) 0.0256(6) 0.000 0.0051(4) 0.000
Cu2 0.0481(8) 0.0271(7) 0.0506(9) 0.0093(6) -0.0135(6) -0.0100(6)
O1 0.030(3) 0.039(3) 0.099(5) -0.009(3) 0.010(3) 0.003(2)
O2 0.050(3) 0.037(3) 0.088(5) -0.003(3) 0.023(3) 0.014(3)
O3 0.089(5) 0.024(3) 0.074(4) 0.002(3) 0.042(4) -0.009(3)
O4 0.045(3) 0.042(3) 0.074(4) 0.010(3) 0.013(3) -0.015(3)
O5 0.021(2) 0.077(4) 0.065(4) -0.028(3) 0.010(2) -0.010(3)
O6 0.027(2) 0.036(3) 0.038(3) -0.006(2) 0.005(2) -0.002(2)
O7 0.043(3) 0.032(3) 0.036(3) -0.006(2) 0.008(2) -0.003(2)
O8 0.042(3) 0.027(2) 0.039(3) 0.010(2) 0.001(2) -0.008(2)
O9 0.034(3) 0.042(3) 0.049(3) 0.006(2) 0.000(2) -0.008(2)
O10 0.033(3) 0.042(3) 0.065(4) 0.001(3) 0.003(3) -0.009(2)
O11 0.049(4) 0.064(4) 0.073(4) 0.008(3) 0.013(3) -0.023(3)
O12 0.052(4) 0.060(4) 0.099(6) -0.018(4) -0.020(4) 0.014(3)
O13 0.076(8) 0.078(8) 0.078(8) -0.002(4) 0.011(4) -0.001(4)
O14 0.075(4) 0.078(4) 0.076(4) 0.000(3) 0.016(3) -0.008(3)
O15 0.079(6) 0.073(6) 0.072(6) -0.008(4) 0.009(4) 0.002(4)
O16 0.051(12) 0.051(12) 0.051(12) 0.001(4) 0.006(4) 0.000(4)
O17 0.044(10) 0.044(10) 0.044(10) 0.001(4) 0.005(4) 0.000(4)
N1 0.023(3) 0.021(3) 0.039(3) 0.006(2) 0.010(2) 0.002(2)
C1 0.030(4) 0.039(4) 0.043(4) 0.001(3) 0.004(3) 0.007(3)
C2 0.040(4) 0.025(4) 0.027(3) 0.002(3) 0.007(3) -0.004(3)
C3 0.033(4) 0.028(3) 0.024(3) 0.001(3) 0.007(3) 0.004(3)
C4 0.041(4) 0.023(3) 0.027(3) -0.003(3) 0.009(3) 0.001(3)
C5 0.031(4) 0.020(3) 0.027(3) -0.002(3) 0.006(3) -0.002(3)
C6 0.020(3) 0.027(3) 0.031(3) 0.001(3) 0.006(3) -0.002(3)
C7 0.028(3) 0.021(3) 0.029(3) 0.001(3) 0.006(3) -0.002(3)
C8 0.027(3) 0.025(3) 0.038(4) 0.000(3) 0.008(3) -0.007(3)
C9 0.024(3) 0.029(3) 0.037(4) -0.002(3) 0.006(3) 0.006(3)
C10 0.027(3) 0.023(3) 0.036(4) 0.003(3) 0.001(3) 0.003(3)
C11 0.020(3) 0.027(3) 0.032(4) 0.000(3) 0.003(3) -0.003(3)
C12 0.034(4) 0.029(4) 0.031(4) 0.000(3) 0.015(3) 0.000(3)

loop_
_atom_type_symbol
_atom_type_description
_atom_type_scat_dispersion_real
_atom_type_scat_dispersion_imag
_atom_type_scat_source
C C 0.0033 0.0016 'International Tables Vol C Tables 4.2.6.8 and 6.1.1.4'
H H 0.0000 0.0000 'International Tables Vol C Tables 4.2.6.8 and 6.1.1.4'
Cu Cu 0.3201 1.2651 'International Tables Vol C Tables 4.2.6.8 and 6.1.1.4'
N N 0.0061 0.0033 'International Tables Vol C Tables 4.2.6.8 and 6.1.1.4'
O O 0.0106 0.0060 'International Tables Vol C Tables 4.2.6.8 and 6.1.1.4'

loop_
_geom_angle_atom_site_label_1
_geom_angle_atom_site_label_2
_geom_angle_atom_site_label_3
_geom_angle
_geom_angle_site_symmetry_1
_geom_angle_site_symmetry_3
_geom_angle_publ_flag
O6 Cu1 O6 168.4(3) 2_655 . ?
O6 Cu1 O7 93.55(19) . 2_655 ?
O6 Cu1 O7 94.89(19) . . ?
O6 Cu1 O7 94.89(19) 2_655 2_655 ?
O6 Cu1 O7 93.55(19) 2_655 . ?
O6 Cu1 N1 92.37(19) . 2_655 ?
O6 Cu1 N1 82.02(19) . . ?
O6 Cu1 N1 92.37(19) 2_655 . ?
O6 Cu1 N1 82.02(19) 2_655 2_655 ?
O7 Cu1 O7 86.6(3) 2_655 . ?
O7 Cu1 N1 75.81(18) 2_655 2_655 ?
O7 Cu1 N1 75.81(18) . . ?
O7 Cu1 N1 161.33(18) 2_655 . ?
O7 Cu1 N1 161.33(18) . 2_655 ?
N1 Cu1 N1 122.3(3) 2_655 . ?
O8 Cu2 O8 180.0 . 5_656 ?
O8 Cu2 O9 87.6(2) . . ?
O8 Cu2 O9 87.6(2) 5_656 5_656 ?
O8 Cu2 O9 92.4(2) 5_656 . ?
O8 Cu2 O9 92.4(2) . 5_656 ?
O9 Cu2 O9 180.0 5_656 . ?
C1 O1 H1 109.5 . . ?
C2 O3 H3 109.5 . . ?
C9 O6 Cu1 118.0(4) . . ?
C11 O7 Cu1 115.6(4) . . ?
C11 O8 Cu2 120.1(5) . . ?
Cu2 O9 H9A 108.3 . . ?
Cu2 O9 H9B 113.5 . . ?
H9A O9 H9B 103.4 . . ?
H10C O10 H10D 109.4 . . ?
H11A O11 H11B 109.4 . . ?
H12C O12 H12D 104.4 . . ?
H13A O13 H13B 109.4 . . ?
H14A O14 H14B 109.4 . . ?
C7 N1 Cu1 111.2(4) . . ?
C7 N1 C10 115.1(5) . . ?
C7 N1 C12 115.7(5) . . ?
C10 N1 Cu1 101.7(4) . . ?
C10 N1 C12 108.2(5) . . ?
C12 N1 Cu1 103.3(4) . . ?
O1 C1 C3 114.8(6) . . ?
O2 C1 O1 123.8(7) . . ?
O2 C1 C3 121.4(7) . . ?
O3 C2 C5 115.9(6) . . ?
O4 C2 O3 125.3(7) . . ?
O4 C2 C5 118.8(6) . . ?
C4 C3 C1 117.2(6) . . ?
C4 C3 C8 120.7(6) . . ?
C8 C3 C1 122.1(6) . . ?
C3 C4 H4 120.1 . . ?
C5 C4 C3 119.9(6) . . ?
C5 C4 H4 120.1 . . ?
C4 C5 C2 121.7(6) . . ?
C4 C5 C6 120.5(6) . . ?
C6 C5 C2 117.7(6) . . ?
C5 C6 H6 120.2 . . ?
C7 C6 C5 119.6(6) . . ?
C7 C6 H6 120.2 . . ?
C6 C7 N1 119.5(6) . . ?
C6 C7 C8 119.0(6) . . ?
C8 C7 N1 121.5(5) . . ?
C3 C8 C7 120.1(6) . . ?
C3 C8 H8 120.0 . . ?
C7 C8 H8 120.0 . . ?
O5 C9 O6 123.4(6) . . ?
O5 C9 C10 117.8(6) . . ?
O6 C9 C10 118.6(6) . . ?
N1 C10 C9 112.5(5) . . ?
N1 C10 H10A 109.1 . . ?
N1 C10 H10B 109.1 . . ?
C9 C10 H10A 109.1 . . ?
C9 C10 H10B 109.1 . . ?
H10A C10 H10B 107.8 . . ?
O7 C11 O8 124.7(6) . . ?
O7 C11 C12 119.7(6) . . ?
O8 C11 C12 115.6(6) . . ?
N1 C12 C11 109.3(5) . . ?
N1 C12 H12A 109.8 . . ?
N1 C12 H12B 109.8 . . ?
C11 C12 H12A 109.8 . . ?
C11 C12 H12B 109.8 . . ?
H12A C12 H12B 108.3 . . ?

loop_
_geom_bond_atom_site_label_1
_geom_bond_atom_site_label_2
_geom_bond_distance
_geom_bond_site_symmetry_2
_geom_bond_publ_flag
Cu1 O6 1.933(4) 2_655 ?
Cu1 O6 1.933(4) . ?
Cu1 O7 2.140(5) . ?
Cu1 O7 2.140(5) 2_655 ?
Cu1 N1 2.264(6) 2_655 ?
Cu1 N1 2.264(6) . ?
Cu2 O8 1.940(5) . ?
Cu2 O8 1.940(5) 5_656 ?
Cu2 O9 1.951(5) . ?
Cu2 O9 1.951(5) 5_656 ?
O1 H1 0.8200 . ?
O1 C1 1.316(9) . ?
O2 C1 1.217(9) . ?
O3 H3 0.8200 . ?
O3 C2 1.262(8) . ?
O4 C2 1.248(9) . ?
O5 C9 1.246(8) . ?
O6 C9 1.274(8) . ?
O7 C11 1.242(8) . ?
O8 C11 1.257(8) . ?
O9 H9A 0.8702 . ?
O9 H9B 0.8679 . ?
O10 H10C 0.8507 . ?
O10 H10D 0.8500 . ?
O11 H11A 0.8504 . ?
O11 H11B 0.8478 . ?
O12 H12C 0.8501 . ?
O12 H12D 0.8509 . ?
O13 H13A 0.8507 . ?
O13 H13B 0.8497 . ?
O14 H14A 0.8494 . ?
O14 H14B 0.8498 . ?
O16 O16 0.73(8) 2_656 ?
O17 O17 0.87(7) 2_656 ?
N1 C7 1.446(8) . ?
N1 C10 1.476(8) . ?
N1 C12 1.494(8) . ?
C1 C3 1.492(9) . ?
C2 C5 1.500(9) . ?
C3 C4 1.376(9) . ?
C3 C8 1.383(9) . ?
C4 H4 0.9300 . ?
C4 C5 1.373(9) . ?
C5 C6 1.403(9) . ?
C6 H6 0.9300 . ?
C6 C7 1.395(9) . ?
C7 C8 1.401(9) . ?
C8 H8 0.9300 . ?
C9 C10 1.515(9) . ?
C10 H10A 0.9700 . ?
C10 H10B 0.9700 . ?
C11 C12 1.518(9) . ?
C12 H12A 0.9700 . ?
C12 H12B 0.9700 . ?
